data_2005154
loop_
_publ_author_name
'Wang, H.'
'Xiong, R.-G.'
'Chen, H.-Y.'
'Huang, X.-Y.'
'You, X.-Z.'

_publ_section_title <i>cis</i>-Dichlorobis(1,10-phenanthroline-<i>N</i>^1^,<i>N</i>^10^)cadmium(II)
_journal_issue 7
_journal_name_full 'Acta Crystallographica Section C'
_journal_page_first 1658
_journal_page_last 1661
_journal_paper_doi 10.1107/S0108270196002326
_journal_volume 52
_journal_year 1996
_chemical_formula_iupac '[Cd Cl2 (C12 H8 N2)2]'
_chemical_formula_moiety 'C24 H16 Cd1 Cl2 N4'
_chemical_formula_sum 'C24 H16 Cd Cl2 N4'
_chemical_formula_weight 543.73
_space_group_IT_number 14
_symmetry_cell_setting monoclinic
_symmetry_space_group_name_Hall '-P 2ybc'
_symmetry_space_group_name_H-M 'P 1 21/c 1'
_atom_type_scat_source 'Cromer & Waber (1974)'
_cell_angle_alpha 90
_cell_angle_beta 99.21(2)
_cell_angle_gamma 90
_cell_formula_units_Z 4
_cell_length_a 9.570(2)
_cell_length_b 15.150(4)
_cell_length_c 14.602(2)
_cell_measurement_reflns_used 25
_cell_measurement_temperature 296
_cell_measurement_theta_max 14.81
_cell_measurement_theta_min 13.98
_cell_volume 2089.8(8)
_diffrn_measurement_device 'Enraf-Nonius CAD-4'
_diffrn_measurement_method \w/2\q
_diffrn_radiation_type MoK\a
_diffrn_radiation_wavelength 0.71069
_diffrn_reflns_av_R_equivalents 0.061
_diffrn_reflns_limit_h_max 11
_diffrn_reflns_limit_h_min 0
_diffrn_reflns_limit_k_max 0
_diffrn_reflns_limit_k_min -18
_diffrn_reflns_limit_l_max 17
_diffrn_reflns_limit_l_min -17
_diffrn_reflns_number 4073
_diffrn_reflns_theta_max 25
_diffrn_standards_decay_% 2.2
_diffrn_standards_interval_count 400
_diffrn_standards_number 3
_exptl_absorpt_coefficient_mu 1.318
_exptl_absorpt_correction_T_max 0.9155
_exptl_absorpt_correction_T_min 0.8037
_exptl_absorpt_correction_type 'empirical via \y scans (TEXSAN; Molecular Structure Corporation, 1985)'
_exptl_crystal_colour 'pale yellow'
_exptl_crystal_density_diffrn 1.73
_exptl_crystal_description columnae
_exptl_crystal_size_max 0.70
_exptl_crystal_size_mid 0.50
_exptl_crystal_size_min 0.45
_refine_diff_density_max 0.53
_refine_diff_density_min '-1.63 e \%A^-3^ (near Cd)'
_refine_ls_extinction_method none
_refine_ls_goodness_of_fit_obs 1.63
_refine_ls_hydrogen_treatment 'H-atom coordinates refined; U(H) \\simeq 1.2U~eq~(C)'
_refine_ls_number_parameters 328
_refine_ls_number_reflns 3198
_refine_ls_R_factor_obs 0.040
_refine_ls_shift/esd_max 0.32
_refine_ls_structure_factor_coef F
_refine_ls_weighting_details 'w = 1/\s^2^(F)'
_refine_ls_weighting_scheme calc
_refine_ls_wR_factor_obs 0.053
_reflns_number_observed 3198
_reflns_number_total 3835
_reflns_observed_criterion I>3\s(I)
_cod_data_source_file mu1246.cif
_cod_data_source_block mu
_cod_depositor_comments
;
The following automatic conversions were performed:

'_refine_ls_weighting_scheme' value 'w = 1/\s^2^(F)' was changed to
'calc'. New tag '_refine_ls_weighting_details' was created. The value
of the new tag was set to 'w = 1/\s^2^(F)'.

Automatic conversion script
Id: cif_fix_values 3143 2015-03-26 13:38:13Z robertas 
;
_cod_original_sg_symbol_H-M 'P 21/c'
_cod_original_formula_sum 'C24 H16 Cd1 Cl2 N4'
_cod_database_code 2005154

loop_
_symmetry_equiv_pos_as_xyz
x,y,z
-x,-y,-z
-x,1/2+y,1/2-z
+x,1/2-y,1/2+z

loop_
_atom_site_label
_atom_site_fract_x
_atom_site_fract_y
_atom_site_fract_z
_atom_site_B_iso_or_equiv
Cd .24108(3) .22633(2) .04869(2) 2.56(2)
Cl(1) .18350(10) .13003(9) .17697(9) 3.82(5)
Cl(2) .03770(10) .20965(8) -.08376(9) 3.86(5)
N(1) .4902(4) .2226(2) .1294(3) 3.0(2)
N(2) .3873(3) .1389(2) -.0337(2) 2.50(10)
N(3) .3252(4) .3570(2) -.0240(3) 3.00(10)
N(4) .1692(4) .3598(2) .1168(3) 3.00(10)
C(1) .5393(6) .2613(3) .2088(4) 3.8(2)
C(2) .6808(7) .2566(4) .2511(4) 4.8(3)
C(3) .7726(6) .2103(3) .2081(4) 4.4(2)
C(4) .7259(5) .1678(3) .1233(4) 3.6(2)
C(5) .8160(5) .1183(4) .0746(5) 4.7(3)
C(6) .7652(5) .0778(4) -.0037(5) 4.4(3)
C(7) .6211(5) .0819(3) -.0451(3) 3.2(2)
C(8) .5617(6) .0380(3) -0.1275(3) 3.7(2)
C(9) .4214(5) .0465(3) -0.1607(3) 3.5(2)
C(10) .3369(5) .0966(3) -0.1111(3) 3.1(2)
C(11) .5271(4) .1322(3) .0008(3) 2.5(2)
C(12) .5808(4) .1765(3) .0867(3) 2.6(2)
C(13) .4036(6) .3564(3) -.0900(3) 3.7(2)
C(14) .4353(6) .4312(4) -0.1366(4) 4.5(3)
C(15) .3823(7) .5096(4) -0.1144(4) 4.8(3)
C(16) .2996(6) .5149(3) -.0451(4) 3.9(2)
C(17) .2383(8) .5936(4) -.0174(5) 5.2(3)
C(18) .1590(7) .5956(4) .0488(5) 5.2(3)
C(19) .1308(5) .5161(3) .0972(4) 4.0(2)
C(20) .0482(6) .5145(4) .1675(4) 4.8(3)
C(21) .0300(6) .4380(4) .2115(4) 4.9(3)
C(22) .0925(6) .3610(4) .1839(4) 3.8(2)
C(23) .1897(5) .4358(3) .0732(3) 3.0(2)
C(24) .2727(5) .4349(3) -.0001(3) 3.0(2)
H(1) .485(6) .281(4) .233(4) 4.6
H(2) .700(7) .280(4) .301(4) 5.8
H(3) .873(7) .214(4) .235(4) 5.3
H(4) .890(6) .122(4) .097(4) 5.4
H(5) .810(6) .053(4) -.029(4) 5.1
H(6) .614(5) .008(4) -0.165(4) 4.2
H(7) .381(5) .020(3) -0.212(4) 4.3
H(8) .241(5) .099(3) -0.129(3) 3.7
H(9) .457(6) .316(4) -0.100(4) 4.4
H(10) .479(7) .432(4) -0.176(4) 5.4
H(11) .386(7) .549(4) -0.133(5) 5.5
H(12) .255(6) .629(5) -.050(4) 6.0
H(13) .131(7) .638(5) .060(5) 6.3
H(14) .017(6) .567(4) .172(4) 5.7
H(15) -.022(6) .432(4) .259(4) 5.6
H(16) .087(6) .318(4) .205(4) 4.6

loop_
_geom_angle_atom_site_label_1
_geom_angle_atom_site_label_2
_geom_angle_atom_site_label_3
_geom_angle
_geom_angle_publ_flag
N(2) Cd N(4) 154.90(10) yes
C(5) C(6) C(7) 123.3(5) no
N(2) Cd N(3) 88.30(10) yes
C(8) C(7) C(6) 125.2(5) no
N(2) Cd N(1) 68.40(10) yes
C(8) C(7) C(11) 117.0(4) no
N(2) Cd Cl(1) 105.73(9) yes
C(6) C(7) C(11) 117.8(5) no
N(2) Cd Cl(2) 90.02(8) yes
C(9) C(8) C(7) 120.0(4) no
N(4) Cd N(3) 68.50(10) yes
C(8) C(9) C(10) 119.3(5) no
N(4) Cd N(1) 98.00(10) yes
N(2) C(10) C(9) 123.0(4) no
N(4) Cd Cl(1) 93.90(10) yes
N(2) C(11) C(7) 121.6(4) no
N(4) Cd Cl(2) 99.50(10) yes
N(2) C(11) C(12) 118.8(4) no
N(3) Cd N(1) 82.30(10) yes
C(7) C(11) C(12) 119.6(4) no
N(3) Cd Cl(1) 157.60(10) yes
N(1) C(12) C(4) 122.8(4) no
N(3) Cd Cl(2) 90.90(10) yes
N(1) C(12) C(11) 118.7(4) no
N(1) Cd Cl(1) 86.70(10) yes
C(4) C(12) C(11) 118.5(4) no
N(1) Cd Cl(2) 157.40(10) yes
N(3) C(13) C(14) 123.6(5) no
Cl(1) Cd Cl(2) 106.19(5) yes
C(15) C(14) C(13) 118.8(6) no
C(1) N(1) C(12) 118.3(4) no
C(14) C(15) C(16) 120.5(5) no
C(1) N(1) Cd 126.0(4) no
C(15) C(16) C(17) 124.7(5) no
C(12) N(1) Cd 115.7(3) no
C(15) C(16) C(24) 117.2(5) no
C(10) N(2) C(11) 119.1(4) no
C(17) C(16) C(24) 118.1(6) no
C(10) N(2) Cd 122.5(3) no
C(18) C(17) C(16) 122.7(6) no
C(11) N(2) Cd 118.5(3) no
C(17) C(18) C(19) 121.0(6) no
C(13) N(3) C(24) 118.4(4) no
C(20) C(19) C(23) 117.7(5) no
C(13) N(3) Cd 125.5(3) no
C(20) C(19) C(18) 123.3(5) no
C(24) N(3) Cd 115.7(3) no
C(23) C(19) C(18) 119.0(6) no
C(22) N(4) C(23) 118.8(4) no
C(21) C(20) C(19) 119.9(5) no
C(22) N(4) Cd 123.4(3) no
C(20) C(21) C(22) 119.0(6) no
C(23) N(4) Cd 116.8(3) no
N(4) C(22) C(21) 122.8(5) no
N(1) C(1) C(2) 123.5(6) no
N(4) C(23) C(19) 121.8(5) no
C(3) C(2) C(1) 118.4(5) no
N(4) C(23) C(24) 119.2(4) no
C(2) C(3) C(4) 120.5(5) no
C(19) C(23) C(24) 119.0(4) no
C(3) C(4) C(12) 116.6(5) no
N(3) C(24) C(16) 121.5(5) no
C(3) C(4) C(5) 123.5(5) no
N(3) C(24) C(23) 118.4(4) no
C(12) C(4) C(5) 119.9(5) no
C(16) C(24) C(23) 120.1(4) no
C(6) C(5) C(4) 120.8(5) no
H(1) C(1) N(1) 116(5) no
H(9) C(13) N(3) 125(4) no
H(1) C(1) C(2) 121(5) no
H(9) C(13) C(14) 110(4) no
H(2) C(2) C(3) 125(5) no
H(10) C(14) C(15) 116(5) no
H(2) C(2) C(1) 117(5) no
H(10) C(14) C(13) 125(5) no
H(3) C(3) C(2) 117(4) no
H(11) C(15) C(14) 130(6) no
H(3) C(3) C(4) 123(4) no
H(11) C(15) C(16) 109(6) no
H(4) C(5) C(6) 128(5) no
H(12) C(17) C(18) 131(6) no
H(4) C(5) C(4) 111(5) no
H(12) C(17) C(16) 106(6) no
H(5) C(6) C(5) 121(5) no
H(13) C(18) C(17) 118(6) no
H(5) C(6) C(7) 115(5) no
H(13) C(18) C(19) 121(6) no
H(6) C(8) C(9) 116(3) no
H(14) C(20) C(21) 133(4) no
H(6) C(8) C(7) 124(3) no
H(14) C(20) C(19) 107(4) no
H(7) C(9) C(8) 122(3) no
H(15) C(21) C(20) 124(4) no
H(7) C(9) C(10) 118(3) no
H(15) C(21) C(22) 117(4) no
H(8) C(10) N(2) 116(3) no
H(16) C(22) N(4) 113(5) no
H(8) C(10) C(9) 121(3) no
H(16) C(22) C(21) 124(5) no

loop_
_geom_bond_atom_site_label_1
_geom_bond_atom_site_label_2
_geom_bond_distance
_geom_bond_publ_flag
Cd N(2) 2.387(3) yes
C(5) C(6) 1.320(10) no
Cd N(4) 2.401(4) yes
C(6) C(7) 1.416(7) no
Cd N(3) 2.444(4) yes
C(7) C(8) 1.412(7) no
Cd N(1) 2.486(4) yes
C(7) C(11) 1.425(6) no
Cd Cl(1) 2.5050(10) yes
C(8) C(9) 1.359(7) no
Cd Cl(2) 2.5280(10) yes
C(9) C(10) 1.393(7) no
N(1) C(1) 1.317(7) yes
C(11) C(12) 1.443(6) no
N(1) C(12) 1.341(6) yes
C(13) C(14) 1.381(7) no
N(2) C(10) 1.322(6) yes
C(14) C(15) 1.350(10) no
N(2) C(11) 1.356(5) yes
C(15) C(16) 1.380(10) no
N(3) C(13) 1.313(6) yes
C(16) C(17) 1.417(9) no
N(3) C(24) 1.350(6) yes
C(16) C(24) 1.422(7) no
N(4) C(22) 1.315(6) yes
C(17) C(18) 1.320(10) no
N(4) C(23) 1.346(6) yes
C(18) C(19) 1.443(9) no
C(1) C(2) 1.397(8) no
C(19) C(20) 1.393(9) no
C(2) C(3) 1.350(10) no
C(19) C(23) 1.409(6) no
C(3) C(4) 1.403(8) no
C(20) C(21) 1.350(10) no
C(4) C(12) 1.413(6) no
C(21) C(22) 1.399(8) no
C(4) C(5) 1.417(8) no
C(23) C(24) 1.431(7) no
C(1) H(1) 0.74(6) no
C(13) H(9) 0.83(5) no
C(2) H(2) 0.81(6) no
C(14) H(10) 0.77(6) no
C(3) H(3) 0.98(6) no
C(15) H(11) 0.66(6) no
C(5) H(4) 0.74(6) no
C(17) H(12) 0.75(7) no
C(6) H(5) 0.72(6) no
C(18) H(13) 0.73(7) no
C(8) H(6) 0.91(5) no
C(20) H(14) 0.85(6) no
C(9) H(7) 0.88(5) no
C(21) H(15) 0.91(6) no
C(10) H(8) 0.92(5) no
C(22) H(16) 0.72(6) no
